data_4065339
loop_
_publ_author_name
'Takao, Toshiro'
'Obayashi, Nozomi'
'Zhao, Bo'
'Akiyoshi, Kazunori'
'Omori, Hideki'
'Suzuki, Hiroharu'

_publ_section_title
;
 Synthesis and Property of Diruthenium Complexes Containing Bridging
 Cyclic Diene Ligands and the Reaction of Diruthenium Tetrahydrido Complex
 with Benzene Forming a \m-\h2:\h2-Cyclohexadiene Complex via Partial
 Hydrogenation on a Ru2Center
;
_journal_issue 18
_journal_name_full Organometallics
_journal_page_first 5057
_journal_paper_doi 10.1021/om200728e
_journal_volume 30
_journal_year 2011
_chemical_formula_sum 'C29 H40 O3 Ru2'
_chemical_formula_weight 638.75
_chemical_name_systematic
; 
 ? 
;
_space_group_IT_number 2
_symmetry_cell_setting triclinic
_symmetry_space_group_name_Hall '-P 1'
_symmetry_space_group_name_H-M 'P -1'
_atom_sites_solution_hydrogens geom
_atom_sites_solution_primary direct
_atom_sites_solution_secondary difmap
_audit_creation_method SHELXL-97
_cell_angle_alpha 100.994(5)
_cell_angle_beta 100.953(5)
_cell_angle_gamma 112.116(5)
_cell_formula_units_Z 2
_cell_length_a 9.7930(15)
_cell_length_b 9.8397(18)
_cell_length_c 15.993(2)
_cell_measurement_reflns_used 13243
_cell_measurement_temperature 173(2)
_cell_measurement_theta_max 27.48
_cell_measurement_theta_min 3.02
_cell_volume 1342.2(4)
_computing_cell_refinement PROCESS-AUTO
_computing_data_collection 'PROCESS-AUTO (Rigaku, 1998)'
_computing_data_reduction 'SHELXS-97 (Sheldrick, 1990)'
_computing_molecular_graphics 'ORTEX (P.McArdle, 1995)'
_computing_publication_material SHELXL-97
_computing_structure_refinement 'SHELXL-97 (Sheldrick, 1997)'
_computing_structure_solution SHELXS-97
_diffrn_ambient_temperature 173(2)
_diffrn_detector_area_resol_mean 10
_diffrn_measured_fraction_theta_full 0.989
_diffrn_measured_fraction_theta_max 0.989
_diffrn_measurement_device_type 'Rigaku R-AXIS RAPID Imaging Plate'
_diffrn_measurement_method \w
_diffrn_radiation_monochromator graphite
_diffrn_radiation_source 'Rigaku Rotating Anode Ultrax18'
_diffrn_radiation_type MoK\a
_diffrn_radiation_wavelength 0.71069
_diffrn_reflns_av_R_equivalents 0.0422
_diffrn_reflns_av_sigmaI/netI 0.0640
_diffrn_reflns_limit_h_max 12
_diffrn_reflns_limit_h_min -12
_diffrn_reflns_limit_k_max 12
_diffrn_reflns_limit_k_min -12
_diffrn_reflns_limit_l_max 20
_diffrn_reflns_limit_l_min -19
_diffrn_reflns_number 13243
_diffrn_reflns_theta_full 27.48
_diffrn_reflns_theta_max 27.48
_diffrn_reflns_theta_min 3.02
_exptl_absorpt_coefficient_mu 1.153
_exptl_absorpt_correction_T_max 1.0000
_exptl_absorpt_correction_T_min 0.7017
_exptl_absorpt_correction_type empirical
_exptl_crystal_colour yellow
_exptl_crystal_density_diffrn 1.581
_exptl_crystal_density_meas ?
_exptl_crystal_density_method 'not measured'
_exptl_crystal_description block
_exptl_crystal_F_000 652
_exptl_crystal_size_max 0.135
_exptl_crystal_size_mid 0.082
_exptl_crystal_size_min 0.065
_refine_diff_density_max 3.275
_refine_diff_density_min -1.401
_refine_diff_density_rms 0.121
_refine_ls_extinction_method none
_refine_ls_goodness_of_fit_ref 1.027
_refine_ls_hydrogen_treatment mixed
_refine_ls_matrix_type full
_refine_ls_number_parameters 415
_refine_ls_number_reflns 6087
_refine_ls_number_restraints 0
_refine_ls_restrained_S_all 1.027
_refine_ls_R_factor_all 0.0535
_refine_ls_R_factor_gt 0.0395
_refine_ls_shift/su_max 0.003
_refine_ls_shift/su_mean 0.000
_refine_ls_structure_factor_coef Fsqd
_refine_ls_weighting_details 'calc w=1/[\s^2^(Fo^2^)+(0.0242P)^2^+3.3362P] where P=(Fo^2^+2Fc^2^)/3'
_refine_ls_weighting_scheme calc
_refine_ls_wR_factor_gt 0.0868
_refine_ls_wR_factor_ref 0.0939
_reflns_number_gt 4915
_reflns_number_total 6102
_reflns_threshold_expression >2sigma(I)
_cod_data_source_file om200728e_si_001.cif
_cod_data_source_block 8
_cod_depositor_comments
;
The following automatic conversions were performed:

'_symmetry_cell_setting' value 'Triclinic' changed to 'triclinic'
according to /home/saulius/struct/CIF-dictionaries/cif_core.dic
dictionary named 'cif_core.dic' version 2.4.1 from
2010-06-29.

'_exptl_absorpt_correction_type' value 'Empirical'
changed to 'empirical' according to
/home/saulius/struct/CIF-dictionaries/cif_core.dic dictionary named
'cif_core.dic' version 2.4.1 from 2010-06-29.

Automatic conversion script
Id: cif_fix_values 1715 2011-07-08 13:25:40Z adriana 

 Adding full bibliography for 4065336--4065341.cif.

The following automatic conversions were performed:

'_exptl_crystal_density_meas' value 'not measured' was changed to '?'
- the value is perceived as not measured.

Automatic conversion script
Id: cif_fix_values 3008 2015-01-20 13:52:24Z robertas 
;
_cod_original_sg_symbol_H-M P-1
_cod_database_code 4065339

loop_
_symmetry_equiv_pos_as_xyz
'x, y, z'
'-x, -y, -z'

loop_
_atom_site_label
_atom_site_type_symbol
_atom_site_fract_x
_atom_site_fract_y
_atom_site_fract_z
_atom_site_U_iso_or_equiv
_atom_site_adp_type
_atom_site_occupancy
_atom_site_symmetry_multiplicity
_atom_site_calc_flag
_atom_site_refinement_flags
Ru1 Ru 0.66300(3) 0.95666(3) 0.210497(18) 0.01934(9) Uani 1 1 d .
Ru2 Ru 0.97529(3) 1.14002(3) 0.264885(18) 0.01940(9) Uani 1 1 d .
O1 O 0.8207(3) 1.0256(4) 0.06869(18) 0.0360(7) Uani 1 1 d .
O2 O 0.5802(4) 1.2198(4) 0.2116(2) 0.0394(7) Uani 1 1 d .
O3 O 1.0510(4) 0.8712(4) 0.2597(2) 0.0419(8) Uani 1 1 d .
C1 C 0.8199(4) 1.0715(4) 0.3411(2) 0.0218(7) Uani 1 1 d .
C2 C 0.8528(5) 0.9777(5) 0.4005(3) 0.0276(8) Uani 1 1 d .
H2A H 0.955(6) 1.043(6) 0.439(3) 0.041(13) Uiso 1 1 d .
H2B H 0.850(5) 0.887(5) 0.366(3) 0.027(11) Uiso 1 1 d .
C3 C 0.7391(5) 0.9248(5) 0.4546(3) 0.0317(9) Uani 1 1 d .
H3A H 0.640(5) 0.848(5) 0.416(3) 0.029(11) Uiso 1 1 d .
H3B H 0.779(5) 0.878(5) 0.496(3) 0.030(12) Uiso 1 1 d .
C4 C 0.7172(5) 1.0563(6) 0.5069(3) 0.0333(10) Uani 1 1 d .
H4A H 0.807(6) 1.125(6) 0.548(3) 0.031(12) Uiso 1 1 d .
H4B H 0.644(5) 1.025(5) 0.535(3) 0.028(11) Uiso 1 1 d .
C5 C 0.6765(5) 1.1447(5) 0.4454(3) 0.0334(10) Uani 1 1 d .
H5A H 0.576(6) 1.081(6) 0.402(3) 0.043(14) Uiso 1 1 d .
H5B H 0.660(6) 1.229(6) 0.476(3) 0.043(14) Uiso 1 1 d .
C6 C 0.8019(4) 1.2031(5) 0.3994(3) 0.0268(8) Uani 1 1 d .
H6A H 0.9012 1.2711 0.4450 0.015(9) Uiso 1 1 calc R
H6B H 0.7756 1.2642 0.3620 0.044(14) Uiso 1 1 calc R
C7 C 0.8194(4) 1.0359(5) 0.1436(2) 0.0267(8) Uani 1 1 d .
C8 C 0.6164(4) 1.1208(5) 0.2141(3) 0.0254(8) Uani 1 1 d .
C9 C 1.0158(4) 0.9711(5) 0.2624(3) 0.0271(8) Uani 1 1 d .
C10 C 0.5784(5) 0.6969(4) 0.2062(3) 0.0271(8) Uani 1 1 d .
C11 C 0.6078(5) 0.7130(4) 0.1243(3) 0.0280(8) Uani 1 1 d .
C12 C 0.5058(5) 0.7692(5) 0.0822(3) 0.0297(9) Uani 1 1 d .
C13 C 0.4177(4) 0.7908(5) 0.1401(2) 0.0261(8) Uani 1 1 d .
C14 C 0.4614(4) 0.7469(4) 0.2172(2) 0.0250(8) Uani 1 1 d .
C15 C 0.6381(7) 0.6129(6) 0.2617(4) 0.0425(11) Uani 1 1 d .
H15A H 0.625(7) 0.628(7) 0.323(4) 0.064 Uiso 1 1 d .
H15B H 0.722(7) 0.621(7) 0.268(4) 0.064 Uiso 1 1 d .
H15C H 0.584(7) 0.517(8) 0.237(4) 0.064 Uiso 1 1 d .
C16 C 0.7119(6) 0.6631(6) 0.0825(4) 0.0411(11) Uani 1 1 d .
H16A H 0.770(7) 0.728(7) 0.053(4) 0.062 Uiso 1 1 d .
H16B H 0.655(7) 0.573(7) 0.033(4) 0.062 Uiso 1 1 d .
H16C H 0.777(7) 0.655(7) 0.122(4) 0.062 Uiso 1 1 d .
C17 C 0.4828(6) 0.7838(6) -0.0110(3) 0.0375(10) Uani 1 1 d .
H17A H 0.579(7) 0.844(7) -0.010(4) 0.056 Uiso 1 1 d .
H17B H 0.438(7) 0.855(7) -0.016(4) 0.056 Uiso 1 1 d .
H17C H 0.424(6) 0.678(7) -0.055(4) 0.056 Uiso 1 1 d .
C18 C 0.2872(5) 0.8354(6) 0.1191(3) 0.0387(10) Uani 1 1 d .
H18A H 0.275(6) 0.886(7) 0.166(4) 0.058 Uiso 1 1 d .
H18B H 0.194(7) 0.748(7) 0.085(4) 0.058 Uiso 1 1 d .
H18C H 0.302(7) 0.900(7) 0.081(4) 0.058 Uiso 1 1 d .
C19 C 0.3718(5) 0.7236(7) 0.2839(3) 0.0389(11) Uani 1 1 d .
H19A H 0.413(7) 0.689(7) 0.323(4) 0.058 Uiso 1 1 d .
H19B H 0.282(7) 0.657(7) 0.260(4) 0.058 Uiso 1 1 d .
H19C H 0.375(7) 0.810(7) 0.321(4) 0.058 Uiso 1 1 d .
C20 C 1.2260(4) 1.2989(4) 0.3069(2) 0.0239(8) Uani 1 1 d .
C21 C 1.1637(4) 1.2909(5) 0.2161(2) 0.0259(8) Uani 1 1 d .
C22 C 1.0562(4) 1.3557(5) 0.2153(3) 0.0277(8) Uani 1 1 d .
C23 C 1.0526(4) 1.4070(4) 0.3040(3) 0.0256(8) Uani 1 1 d .
C24 C 1.1576(4) 1.3718(4) 0.3612(2) 0.0246(8) Uani 1 1 d .
C25 C 1.3537(5) 1.2580(6) 0.3415(3) 0.0358(10) Uani 1 1 d .
H25A H 1.3497 1.1727 0.2964 0.054 Uiso 1 1 calc R
H25B H 1.3425 1.2278 0.3956 0.054 Uiso 1 1 calc R
H25C H 1.4527 1.3468 0.3551 0.054 Uiso 1 1 calc R
C26 C 1.2132(6) 1.2364(7) 0.1382(3) 0.0418(12) Uani 1 1 d .
H26A H 1.260(7) 1.173(7) 0.146(4) 0.063 Uiso 1 1 d .
H26B H 1.281(7) 1.313(7) 0.120(4) 0.063 Uiso 1 1 d .
H26C H 1.125(7) 1.172(7) 0.092(4) 0.063 Uiso 1 1 d .
C27 C 0.9752(6) 1.3855(7) 0.1360(4) 0.0436(12) Uani 1 1 d .
H27A H 0.880(8) 1.358(7) 0.133(4) 0.065 Uiso 1 1 d .
H27B H 0.966(7) 1.313(7) 0.080(4) 0.065 Uiso 1 1 d .
H27C H 1.028(7) 1.479(8) 0.137(4) 0.065 Uiso 1 1 d .
C28 C 0.9760(6) 1.5065(6) 0.3315(4) 0.0396(11) Uani 1 1 d .
H28A H 0.977(6) 1.522(7) 0.397(4) 0.059 Uiso 1 1 d .
H28B H 0.885(7) 1.471(7) 0.298(4) 0.059 Uiso 1 1 d .
H28C H 1.028(7) 1.604(7) 0.320(4) 0.059 Uiso 1 1 d .
C29 C 1.2078(5) 1.4229(5) 0.4614(3) 0.0348(10) Uani 1 1 d .
H29A H 1.1856 1.3330 0.4836 0.052 Uiso 1 1 calc R
H29B H 1.1518 1.4798 0.4828 0.052 Uiso 1 1 calc R
H29C H 1.3186 1.4891 0.4829 0.052 Uiso 1 1 calc R

loop_
_atom_site_aniso_label
_atom_site_aniso_U_11
_atom_site_aniso_U_22
_atom_site_aniso_U_33
_atom_site_aniso_U_23
_atom_site_aniso_U_13
_atom_site_aniso_U_12
Ru1 0.01570(15) 0.01654(16) 0.02372(16) 0.00460(11) 0.00622(11) 0.00505(12)
Ru2 0.01648(15) 0.01815(16) 0.02423(16) 0.00645(11) 0.00975(11) 0.00609(12)
O1 0.0391(17) 0.0368(18) 0.0235(14) 0.0086(12) 0.0126(12) 0.0057(14)
O2 0.0416(18) 0.0381(19) 0.0483(18) 0.0154(14) 0.0133(15) 0.0256(16)
O3 0.0476(19) 0.0385(19) 0.058(2) 0.0202(15) 0.0249(16) 0.0302(16)
C1 0.0201(17) 0.0222(19) 0.0244(17) 0.0085(14) 0.0114(14) 0.0072(15)
C2 0.028(2) 0.031(2) 0.0283(19) 0.0169(17) 0.0111(17) 0.0124(18)
C3 0.032(2) 0.036(2) 0.033(2) 0.0222(19) 0.0131(18) 0.013(2)
C4 0.032(2) 0.040(3) 0.0245(19) 0.0095(17) 0.0149(18) 0.007(2)
C5 0.035(2) 0.031(2) 0.041(2) 0.0114(18) 0.025(2) 0.014(2)
C6 0.0250(19) 0.026(2) 0.0267(19) 0.0067(15) 0.0115(15) 0.0062(16)
C7 0.0248(19) 0.023(2) 0.0268(19) 0.0054(15) 0.0079(15) 0.0056(16)
C8 0.0200(18) 0.027(2) 0.0296(19) 0.0088(15) 0.0086(15) 0.0093(16)
C9 0.0220(19) 0.028(2) 0.033(2) 0.0087(16) 0.0141(16) 0.0094(16)
C10 0.027(2) 0.0188(19) 0.0283(19) 0.0080(15) 0.0040(15) 0.0037(16)
C11 0.032(2) 0.0159(19) 0.031(2) 0.0015(15) 0.0081(16) 0.0074(16)
C12 0.030(2) 0.023(2) 0.0276(19) 0.0041(15) 0.0044(16) 0.0048(17)
C13 0.0209(19) 0.022(2) 0.0255(18) 0.0048(15) 0.0018(15) 0.0023(15)
C14 0.0210(18) 0.0160(18) 0.0286(18) 0.0054(14) 0.0058(15) -0.0006(15)
C15 0.054(3) 0.027(2) 0.049(3) 0.018(2) 0.012(2) 0.019(2)
C16 0.048(3) 0.034(3) 0.045(3) 0.005(2) 0.018(2) 0.023(2)
C17 0.040(3) 0.035(3) 0.024(2) 0.0066(18) 0.0051(18) 0.006(2)
C18 0.026(2) 0.043(3) 0.044(3) 0.015(2) 0.0044(19) 0.013(2)
C19 0.024(2) 0.047(3) 0.036(2) 0.016(2) 0.0115(19) 0.001(2)
C20 0.0164(17) 0.024(2) 0.0297(19) 0.0107(15) 0.0084(14) 0.0042(15)
C21 0.0188(18) 0.030(2) 0.0264(18) 0.0101(15) 0.0102(15) 0.0048(16)
C22 0.0214(19) 0.025(2) 0.0298(19) 0.0128(16) 0.0045(15) 0.0016(16)
C23 0.0208(18) 0.0198(19) 0.034(2) 0.0112(15) 0.0095(15) 0.0039(15)
C24 0.0225(19) 0.0181(19) 0.0286(19) 0.0060(14) 0.0093(15) 0.0033(15)
C25 0.024(2) 0.045(3) 0.041(2) 0.017(2) 0.0113(18) 0.014(2)
C26 0.036(3) 0.056(3) 0.033(2) 0.015(2) 0.020(2) 0.013(2)
C27 0.036(3) 0.042(3) 0.044(3) 0.021(2) -0.002(2) 0.009(2)
C28 0.035(2) 0.023(2) 0.063(3) 0.015(2) 0.019(2) 0.012(2)
C29 0.036(2) 0.030(2) 0.028(2) 0.0005(17) 0.0031(17) 0.0096(19)

loop_
_atom_type_symbol
_atom_type_description
_atom_type_scat_dispersion_real
_atom_type_scat_dispersion_imag
_atom_type_scat_source
C C 0.0033 0.0016 'International Tables Vol C Tables 4.2.6.8 and 6.1.1.4'
H H 0.0000 0.0000 'International Tables Vol C Tables 4.2.6.8 and 6.1.1.4'
O O 0.0106 0.0060 'International Tables Vol C Tables 4.2.6.8 and 6.1.1.4'
Ru Ru -1.2594 0.8363 'International Tables Vol C Tables 4.2.6.8 and 6.1.1.4'

loop_
_geom_angle_atom_site_label_1
_geom_angle_atom_site_label_2
_geom_angle_atom_site_label_3
_geom_angle
C8 Ru1 C7 91.37(17)
C8 Ru1 C1 89.82(16)
C7 Ru1 C1 96.32(14)
C8 Ru1 C13 91.82(16)
C7 Ru1 C13 122.17(15)
C1 Ru1 C13 141.41(14)
C8 Ru1 C12 107.94(16)
C7 Ru1 C12 88.41(15)
C1 Ru1 C12 161.55(15)
C13 Ru1 C12 36.59(14)
C8 Ru1 C14 111.79(16)
C7 Ru1 C14 145.49(14)
C1 Ru1 C14 108.49(14)
C13 Ru1 C14 36.61(14)
C12 Ru1 C14 60.83(14)
C8 Ru1 C11 144.07(16)
C7 Ru1 C11 86.04(15)
C1 Ru1 C11 126.10(15)
C13 Ru1 C11 60.43(14)
C12 Ru1 C11 36.24(15)
C14 Ru1 C11 60.08(14)
C8 Ru1 C10 147.57(16)
C7 Ru1 C10 116.42(15)
C1 Ru1 C10 102.51(14)
C13 Ru1 C10 59.97(15)
C12 Ru1 C10 59.72(14)
C14 Ru1 C10 35.88(14)
C11 Ru1 C10 35.29(14)
C8 Ru1 Ru2 92.59(12)
C7 Ru1 Ru2 46.96(11)
C1 Ru1 Ru2 49.40(9)
C13 Ru1 Ru2 168.36(10)
C12 Ru1 Ru2 131.82(11)
C14 Ru1 Ru2 148.27(10)
C11 Ru1 Ru2 110.88(10)
C10 Ru1 Ru2 118.28(10)
C9 Ru2 C7 91.78(17)
C9 Ru2 C1 91.52(16)
C7 Ru2 C1 97.29(15)
C9 Ru2 C20 92.18(16)
C7 Ru2 C20 131.52(15)
C1 Ru2 C20 130.86(14)
C9 Ru2 C21 102.94(16)
C7 Ru2 C21 95.11(15)
C1 Ru2 C21 160.62(14)
C20 Ru2 C21 37.22(13)
C9 Ru2 C24 117.53(16)
C7 Ru2 C24 144.73(16)
C1 Ru2 C24 100.82(14)
C20 Ru2 C24 36.84(13)
C21 Ru2 C24 61.13(13)
C9 Ru2 C22 137.93(16)
C7 Ru2 C22 85.46(15)
C1 Ru2 C22 130.50(15)
C20 Ru2 C22 60.70(14)
C21 Ru2 C22 36.06(14)
C24 Ru2 C22 59.83(14)
C9 Ru2 C23 151.83(16)
C7 Ru2 C23 110.97(15)
C1 Ru2 C23 101.39(14)
C20 Ru2 C23 60.46(14)
C21 Ru2 C23 60.09(14)
C24 Ru2 C23 35.70(14)
C22 Ru2 C23 35.45(14)
C9 Ru2 Ru1 90.80(12)
C7 Ru2 Ru1 47.40(11)
C1 Ru2 Ru1 49.93(10)
C20 Ru2 Ru1 176.89(10)
C21 Ru2 Ru1 140.88(10)
C24 Ru2 Ru1 141.57(9)
C22 Ru2 Ru1 116.31(10)
C23 Ru2 Ru1 116.69(9)
C2 C1 C6 107.0(3)
C2 C1 Ru2 115.4(2)
C6 C1 Ru2 114.6(2)
C2 C1 Ru1 119.4(3)
C6 C1 Ru1 118.1(3)
Ru2 C1 Ru1 80.67(12)
C1 C2 C3 115.8(3)
C4 C3 C2 112.0(4)
C3 C4 C5 109.9(3)
C4 C5 C6 110.6(4)
C5 C6 C1 112.0(3)
O1 C7 Ru2 136.6(3)
O1 C7 Ru1 137.8(3)
Ru2 C7 Ru1 85.64(15)
O2 C8 Ru1 175.9(4)
O3 C9 Ru2 175.0(3)
C11 C10 C14 108.5(4)
C11 C10 C15 124.5(4)
C14 C10 C15 126.1(4)
C11 C10 Ru1 71.4(2)
C14 C10 Ru1 69.8(2)
C15 C10 Ru1 133.7(3)
C10 C11 C12 108.0(3)
C10 C11 C16 126.8(4)
C12 C11 C16 124.8(4)
C10 C11 Ru1 73.3(2)
C12 C11 Ru1 70.1(2)
C16 C11 Ru1 127.7(3)
C13 C12 C11 107.4(3)
C13 C12 C17 126.1(4)
C11 C12 C17 126.1(4)
C13 C12 Ru1 70.2(2)
C11 C12 Ru1 73.7(2)
C17 C12 Ru1 127.1(3)
C12 C13 C14 109.0(4)
C12 C13 C18 125.4(4)
C14 C13 C18 125.2(4)
C12 C13 Ru1 73.2(2)
C14 C13 Ru1 73.8(2)
C18 C13 Ru1 124.5(3)
C13 C14 C10 107.0(3)
C13 C14 C19 123.8(4)
C10 C14 C19 127.6(4)
C13 C14 Ru1 69.6(2)
C10 C14 Ru1 74.3(2)
C19 C14 Ru1 132.1(3)
C24 C20 C21 108.0(3)
C24 C20 C25 124.9(3)
C21 C20 C25 126.7(3)
C24 C20 Ru2 74.1(2)
C21 C20 Ru2 72.5(2)
C25 C20 Ru2 125.0(3)
C22 C21 C20 107.4(3)
C22 C21 C26 126.4(4)
C20 C21 C26 126.0(4)
C22 C21 Ru2 73.9(2)
C20 C21 Ru2 70.3(2)
C26 C21 Ru2 125.1(3)
C21 C22 C23 109.1(3)
C21 C22 C27 125.6(4)
C23 C22 C27 124.8(4)
C21 C22 Ru2 70.0(2)
C23 C22 Ru2 73.8(2)
C27 C22 Ru2 128.6(3)
C22 C23 C24 107.7(3)
C22 C23 C28 124.3(4)
C24 C23 C28 126.9(4)
C22 C23 Ru2 70.7(2)
C24 C23 Ru2 70.1(2)
C28 C23 Ru2 133.7(3)
C23 C24 C20 107.8(3)
C23 C24 C29 126.6(4)
C20 C24 C29 124.9(4)
C23 C24 Ru2 74.2(2)
C20 C24 Ru2 69.1(2)
C29 C24 Ru2 129.4(3)

loop_
_geom_bond_atom_site_label_1
_geom_bond_atom_site_label_2
_geom_bond_distance
Ru1 C8 1.830(4)
Ru1 C7 2.035(4)
Ru1 C1 2.138(4)
Ru1 C13 2.241(4)
Ru1 C12 2.281(4)
Ru1 C14 2.295(4)
Ru1 C11 2.328(4)
Ru1 C10 2.354(4)
Ru1 Ru2 2.7569(6)
Ru2 C9 1.843(4)
Ru2 C7 2.021(4)
Ru2 C1 2.121(3)
Ru2 C20 2.237(4)
Ru2 C21 2.267(4)
Ru2 C24 2.304(4)
Ru2 C22 2.318(4)
Ru2 C23 2.358(4)
O1 C7 1.185(5)
O2 C8 1.160(5)
O3 C9 1.155(5)
C1 C2 1.517(5)
C1 C6 1.534(5)
C2 C3 1.537(5)
C3 C4 1.511(6)
C4 C5 1.523(7)
C5 C6 1.535(5)
C10 C11 1.419(6)
C10 C14 1.433(5)
C10 C15 1.503(6)
C11 C12 1.434(6)
C11 C16 1.496(6)
C12 C13 1.420(6)
C12 C17 1.507(6)
C13 C14 1.425(6)
C13 C18 1.501(6)
C14 C19 1.502(6)
C20 C24 1.436(5)
C20 C21 1.438(5)
C20 C25 1.495(6)
C21 C22 1.420(6)
C21 C26 1.499(6)
C22 C23 1.424(5)
C22 C27 1.503(6)
C23 C24 1.430(6)
C23 C28 1.493(6)
C24 C29 1.506(5)

loop_
_geom_torsion_atom_site_label_1
_geom_torsion_atom_site_label_2
_geom_torsion_atom_site_label_3
_geom_torsion_atom_site_label_4
_geom_torsion
C8 Ru1 Ru2 C9 178.86(17)
C7 Ru1 Ru2 C9 -91.7(2)
C1 Ru1 Ru2 C9 91.32(18)
C13 Ru1 Ru2 C9 -69.0(5)
C12 Ru1 Ru2 C9 -64.13(19)
C14 Ru1 Ru2 C9 37.6(2)
C11 Ru1 Ru2 C9 -28.91(16)
C10 Ru1 Ru2 C9 9.20(16)
C8 Ru1 Ru2 C7 -89.5(2)
C1 Ru1 Ru2 C7 -177.0(2)
C13 Ru1 Ru2 C7 22.7(6)
C12 Ru1 Ru2 C7 27.6(2)
C14 Ru1 Ru2 C7 129.3(2)
C11 Ru1 Ru2 C7 62.8(2)
C10 Ru1 Ru2 C7 100.89(19)
C8 Ru1 Ru2 C1 87.54(18)
C7 Ru1 Ru2 C1 177.0(2)
C13 Ru1 Ru2 C1 -160.3(6)
C12 Ru1 Ru2 C1 -155.4(2)
C14 Ru1 Ru2 C1 -53.7(2)
C11 Ru1 Ru2 C1 -120.23(17)
C10 Ru1 Ru2 C1 -82.12(17)
C8 Ru1 Ru2 C20 -18.4(18)
C7 Ru1 Ru2 C20 71.1(18)
C1 Ru1 Ru2 C20 -105.9(18)
C13 Ru1 Ru2 C20 93.8(18)
C12 Ru1 Ru2 C20 98.7(18)
C14 Ru1 Ru2 C20 -159.6(18)
C11 Ru1 Ru2 C20 133.9(18)
C10 Ru1 Ru2 C20 172.0(18)
C8 Ru1 Ru2 C21 -69.3(2)
C7 Ru1 Ru2 C21 20.1(2)
C1 Ru1 Ru2 C21 -156.8(2)
C13 Ru1 Ru2 C21 42.8(6)
C12 Ru1 Ru2 C21 47.7(2)
C14 Ru1 Ru2 C21 149.5(2)
C11 Ru1 Ru2 C21 82.9(2)
C10 Ru1 Ru2 C21 121.03(19)
C8 Ru1 Ru2 C24 39.3(2)
C7 Ru1 Ru2 C24 128.7(2)
C1 Ru1 Ru2 C24 -48.3(2)
C13 Ru1 Ru2 C24 151.4(6)
C12 Ru1 Ru2 C24 156.3(2)
C14 Ru1 Ru2 C24 -102.0(2)
C11 Ru1 Ru2 C24 -168.5(2)
C10 Ru1 Ru2 C24 -130.39(19)
C8 Ru1 Ru2 C22 -34.53(16)
C7 Ru1 Ru2 C22 54.9(2)
C1 Ru1 Ru2 C22 -122.07(18)
C13 Ru1 Ru2 C22 77.6(5)
C12 Ru1 Ru2 C22 82.49(19)
C14 Ru1 Ru2 C22 -175.8(2)
C11 Ru1 Ru2 C22 117.70(16)
C10 Ru1 Ru2 C22 155.81(16)
C8 Ru1 Ru2 C23 5.25(16)
C7 Ru1 Ru2 C23 94.70(19)
C1 Ru1 Ru2 C23 -82.29(17)
C13 Ru1 Ru2 C23 117.4(5)
C12 Ru1 Ru2 C23 122.26(18)
C14 Ru1 Ru2 C23 -136.0(2)
C11 Ru1 Ru2 C23 157.48(16)
C10 Ru1 Ru2 C23 -164.41(15)
C9 Ru2 C1 C2 28.5(3)
C7 Ru2 C1 C2 120.4(3)
C20 Ru2 C1 C2 -65.7(3)
C21 Ru2 C1 C2 -110.2(5)
C24 Ru2 C1 C2 -90.0(3)
C22 Ru2 C1 C2 -149.3(3)
C23 Ru2 C1 C2 -126.4(3)
Ru1 Ru2 C1 C2 118.2(3)
C9 Ru2 C1 C6 153.5(3)
C7 Ru2 C1 C6 -114.5(3)
C20 Ru2 C1 C6 59.3(3)
C21 Ru2 C1 C6 14.8(6)
C24 Ru2 C1 C6 35.1(3)
C22 Ru2 C1 C6 -24.3(3)
C23 Ru2 C1 C6 -1.3(3)
Ru1 Ru2 C1 C6 -116.8(3)
C9 Ru2 C1 Ru1 -89.76(15)
C7 Ru2 C1 Ru1 2.23(16)
C20 Ru2 C1 Ru1 176.04(14)
C21 Ru2 C1 Ru1 131.6(4)
C24 Ru2 C1 Ru1 151.82(13)
C22 Ru2 C1 Ru1 92.47(17)
C23 Ru2 C1 Ru1 115.43(13)
C8 Ru1 C1 C2 152.5(3)
C7 Ru1 C1 C2 -116.2(3)
C13 Ru1 C1 C2 59.8(4)
C12 Ru1 C1 C2 -12.1(6)
C14 Ru1 C1 C2 39.5(3)
C11 Ru1 C1 C2 -26.5(3)
C10 Ru1 C1 C2 2.7(3)
Ru2 Ru1 C1 C2 -114.0(3)
C8 Ru1 C1 C6 19.5(3)
C7 Ru1 C1 C6 110.8(3)
C13 Ru1 C1 C6 -73.2(4)
C12 Ru1 C1 C6 -145.1(4)
C14 Ru1 C1 C6 -93.5(3)
C11 Ru1 C1 C6 -159.5(2)
C10 Ru1 C1 C6 -130.3(3)
Ru2 Ru1 C1 C6 113.0(3)
C8 Ru1 C1 Ru2 -93.57(15)
C7 Ru1 C1 Ru2 -2.21(15)
C13 Ru1 C1 Ru2 173.74(18)
C12 Ru1 C1 Ru2 101.9(4)
C14 Ru1 C1 Ru2 153.46(12)
C11 Ru1 C1 Ru2 87.49(17)
C10 Ru1 C1 Ru2 116.68(13)
C6 C1 C2 C3 52.3(5)
Ru2 C1 C2 C3 -178.9(3)
Ru1 C1 C2 C3 -85.3(4)
C1 C2 C3 C4 -52.1(5)
C2 C3 C4 C5 52.1(5)
C3 C4 C5 C6 -57.5(5)
C4 C5 C6 C1 61.5(5)
C2 C1 C6 C5 -56.4(4)
Ru2 C1 C6 C5 174.3(3)
Ru1 C1 C6 C5 81.8(4)
C9 Ru2 C7 O1 -89.9(5)
C1 Ru2 C7 O1 178.3(5)
C20 Ru2 C7 O1 4.6(6)
C21 Ru2 C7 O1 13.3(5)
C24 Ru2 C7 O1 57.8(6)
C22 Ru2 C7 O1 48.0(5)
C23 Ru2 C7 O1 73.1(5)
Ru1 Ru2 C7 O1 -179.4(6)
C9 Ru2 C7 Ru1 89.44(16)
C1 Ru2 C7 Ru1 -2.32(16)
C20 Ru2 C7 Ru1 -176.06(14)
C21 Ru2 C7 Ru1 -167.40(14)
C24 Ru2 C7 Ru1 -122.9(2)
C22 Ru2 C7 Ru1 -132.61(15)
C23 Ru2 C7 Ru1 -107.52(14)
C8 Ru1 C7 O1 -88.4(5)
C1 Ru1 C7 O1 -178.4(5)
C13 Ru1 C7 O1 4.6(6)
C12 Ru1 C7 O1 19.5(5)
C14 Ru1 C7 O1 45.2(6)
C11 Ru1 C7 O1 55.7(5)
C10 Ru1 C7 O1 74.3(5)
Ru2 Ru1 C7 O1 179.3(6)
C8 Ru1 C7 Ru2 92.26(16)
C1 Ru1 C7 Ru2 2.30(16)
C13 Ru1 C7 Ru2 -174.72(13)
C12 Ru1 C7 Ru2 -159.82(16)
C14 Ru1 C7 Ru2 -134.1(2)
C11 Ru1 C7 Ru2 -123.61(15)
C10 Ru1 C7 Ru2 -105.06(15)
C7 Ru1 C8 O2 89(5)
C1 Ru1 C8 O2 -174(5)
C13 Ru1 C8 O2 -33(5)
C12 Ru1 C8 O2 0(5)
C14 Ru1 C8 O2 -65(5)
C11 Ru1 C8 O2 4(5)
C10 Ru1 C8 O2 -61(5)
Ru2 Ru1 C8 O2 136(5)
C7 Ru2 C9 O3 105(4)
C1 Ru2 C9 O3 -158(4)
C20 Ru2 C9 O3 -27(4)
C21 Ru2 C9 O3 9(4)
C24 Ru2 C9 O3 -55(4)
C22 Ru2 C9 O3 20(5)
C23 Ru2 C9 O3 -40(5)
Ru1 Ru2 C9 O3 152(4)
C8 Ru1 C10 C11 112.9(3)
C7 Ru1 C10 C11 -33.3(3)
C1 Ru1 C10 C11 -137.0(2)
C13 Ru1 C10 C11 80.2(3)
C12 Ru1 C10 C11 37.6(2)
C14 Ru1 C10 C11 118.7(3)
Ru2 Ru1 C10 C11 -86.6(2)
C8 Ru1 C10 C14 -5.7(4)
C7 Ru1 C10 C14 -152.0(2)
C1 Ru1 C10 C14 104.3(2)
C13 Ru1 C10 C14 -38.5(2)
C12 Ru1 C10 C14 -81.0(2)
C11 Ru1 C10 C14 -118.7(3)
Ru2 Ru1 C10 C14 154.72(18)
C8 Ru1 C10 C15 -126.8(5)
C7 Ru1 C10 C15 86.9(5)
C1 Ru1 C10 C15 -16.7(5)
C13 Ru1 C10 C15 -159.5(5)
C12 Ru1 C10 C15 157.9(5)
C14 Ru1 C10 C15 -121.1(5)
C11 Ru1 C10 C15 120.2(5)
Ru2 Ru1 C10 C15 33.6(5)
C14 C10 C11 C12 -1.7(4)
C15 C10 C11 C12 167.4(4)
Ru1 C10 C11 C12 -61.9(3)
C14 C10 C11 C16 -174.8(4)
C15 C10 C11 C16 -5.7(7)
Ru1 C10 C11 C16 125.0(4)
C14 C10 C11 Ru1 60.2(3)
C15 C10 C11 Ru1 -130.7(4)
C8 Ru1 C11 C10 -122.7(3)
C7 Ru1 C11 C10 150.4(3)
C1 Ru1 C11 C10 55.5(3)
C13 Ru1 C11 C10 -78.8(3)
C12 Ru1 C11 C10 -116.8(3)
C14 Ru1 C11 C10 -36.4(2)
Ru2 Ru1 C11 C10 109.8(2)
C8 Ru1 C11 C12 -5.9(4)
C7 Ru1 C11 C12 -92.7(3)
C1 Ru1 C11 C12 172.3(2)
C13 Ru1 C11 C12 38.0(2)
C14 Ru1 C11 C12 80.5(3)
C10 Ru1 C11 C12 116.8(3)
Ru2 Ru1 C11 C12 -133.4(2)
C8 Ru1 C11 C16 113.3(4)
C7 Ru1 C11 C16 26.4(4)
C1 Ru1 C11 C16 -68.5(4)
C13 Ru1 C11 C16 157.2(5)
C12 Ru1 C11 C16 119.2(5)
C14 Ru1 C11 C16 -160.4(5)
C10 Ru1 C11 C16 -124.0(5)
Ru2 Ru1 C11 C16 -14.2(4)
C10 C11 C12 C13 1.6(4)
C16 C11 C12 C13 174.8(4)
Ru1 C11 C12 C13 -62.5(3)
C10 C11 C12 C17 -171.6(4)
C16 C11 C12 C17 1.7(7)
Ru1 C11 C12 C17 124.4(4)
C10 C11 C12 Ru1 64.0(3)
C16 C11 C12 Ru1 -122.7(4)
C8 Ru1 C12 C13 -67.7(3)
C7 Ru1 C12 C13 -158.6(3)
C1 Ru1 C12 C13 96.1(5)
C14 Ru1 C12 C13 37.8(2)
C11 Ru1 C12 C13 115.9(4)
C10 Ru1 C12 C13 79.3(3)
Ru2 Ru1 C12 C13 -178.35(19)
C8 Ru1 C12 C11 176.4(2)
C7 Ru1 C12 C11 85.5(3)
C1 Ru1 C12 C11 -19.9(5)
C13 Ru1 C12 C11 -115.9(4)
C14 Ru1 C12 C11 -78.2(3)
C10 Ru1 C12 C11 -36.6(2)
Ru2 Ru1 C12 C11 65.7(3)
C8 Ru1 C12 C17 53.2(4)
C7 Ru1 C12 C17 -37.7(4)
C1 Ru1 C12 C17 -143.1(4)
C13 Ru1 C12 C17 120.8(5)
C14 Ru1 C12 C17 158.6(4)
C11 Ru1 C12 C17 -123.2(5)
C10 Ru1 C12 C17 -159.9(4)
Ru2 Ru1 C12 C17 -57.5(4)
C11 C12 C13 C14 -0.9(4)
C17 C12 C13 C14 172.3(4)
Ru1 C12 C13 C14 -65.6(3)
C11 C12 C13 C18 -174.4(4)
C17 C12 C13 C18 -1.3(7)
Ru1 C12 C13 C18 120.8(4)
C11 C12 C13 Ru1 64.8(3)
C17 C12 C13 Ru1 -122.1(4)
C8 Ru1 C13 C12 118.3(3)
C7 Ru1 C13 C12 25.5(3)
C1 Ru1 C13 C12 -149.7(3)
C14 Ru1 C13 C12 -116.2(3)
C11 Ru1 C13 C12 -37.7(2)
C10 Ru1 C13 C12 -78.6(3)
Ru2 Ru1 C13 C12 6.1(7)
C8 Ru1 C13 C14 -125.4(2)
C7 Ru1 C13 C14 141.8(2)
C1 Ru1 C13 C14 -33.5(4)
C12 Ru1 C13 C14 116.2(3)
C11 Ru1 C13 C14 78.6(2)
C10 Ru1 C13 C14 37.7(2)
Ru2 Ru1 C13 C14 122.3(5)
C8 Ru1 C13 C18 -3.5(4)
C7 Ru1 C13 C18 -96.3(4)
C1 Ru1 C13 C18 88.5(4)
C12 Ru1 C13 C18 -121.8(5)
C14 Ru1 C13 C18 121.9(4)
C11 Ru1 C13 C18 -159.5(4)
C10 Ru1 C13 C18 159.6(4)
Ru2 Ru1 C13 C18 -115.7(5)
C12 C13 C14 C10 -0.2(4)
C18 C13 C14 C10 173.4(4)
Ru1 C13 C14 C10 -65.4(3)
C12 C13 C14 C19 -167.0(4)
C18 C13 C14 C19 6.6(6)
Ru1 C13 C14 C19 127.7(4)
C12 C13 C14 Ru1 65.3(3)
C18 C13 C14 Ru1 -121.1(4)
C11 C10 C14 C13 1.1(4)
C15 C10 C14 C13 -167.7(4)
Ru1 C10 C14 C13 62.3(3)
C11 C10 C14 C19 167.3(4)
C15 C10 C14 C19 -1.5(7)
Ru1 C10 C14 C19 -131.5(4)
C11 C10 C14 Ru1 -61.2(3)
C15 C10 C14 Ru1 129.9(4)
C8 Ru1 C14 C13 61.3(3)
C7 Ru1 C14 C13 -67.5(4)
C1 Ru1 C14 C13 158.7(2)
C12 Ru1 C14 C13 -37.8(2)
C11 Ru1 C14 C13 -79.6(2)
C10 Ru1 C14 C13 -115.4(3)
Ru2 Ru1 C14 C13 -161.08(18)
C8 Ru1 C14 C10 176.7(2)
C7 Ru1 C14 C10 47.9(4)
C1 Ru1 C14 C10 -85.8(2)
C13 Ru1 C14 C10 115.4(3)
C12 Ru1 C14 C10 77.7(2)
C11 Ru1 C14 C10 35.8(2)
Ru2 Ru1 C14 C10 -45.7(3)
C8 Ru1 C14 C19 -56.5(5)
C7 Ru1 C14 C19 174.7(4)
C1 Ru1 C14 C19 41.0(5)
C13 Ru1 C14 C19 -117.7(5)
C12 Ru1 C14 C19 -155.5(5)
C11 Ru1 C14 C19 162.6(5)
C10 Ru1 C14 C19 126.9(5)
Ru2 Ru1 C14 C19 81.2(5)
C9 Ru2 C20 C24 -136.1(2)
C7 Ru2 C20 C24 129.6(2)
C1 Ru2 C20 C24 -42.2(3)
C21 Ru2 C20 C24 115.2(3)
C22 Ru2 C20 C24 77.7(2)
C23 Ru2 C20 C24 36.8(2)
Ru1 Ru2 C20 C24 61.1(18)
C9 Ru2 C20 C21 108.7(2)
C7 Ru2 C20 C21 14.4(3)
C1 Ru2 C20 C21 -157.4(2)
C24 Ru2 C20 C21 -115.2(3)
C22 Ru2 C20 C21 -37.5(2)
C23 Ru2 C20 C21 -78.4(2)
Ru1 Ru2 C20 C21 -54.1(18)
C9 Ru2 C20 C25 -14.3(3)
C7 Ru2 C20 C25 -108.6(3)
C1 Ru2 C20 C25 79.6(4)
C21 Ru2 C20 C25 -122.9(4)
C24 Ru2 C20 C25 121.9(4)
C22 Ru2 C20 C25 -160.4(4)
C23 Ru2 C20 C25 158.7(4)
Ru1 Ru2 C20 C25 -177(27)
C24 C20 C21 C22 -1.1(4)
C25 C20 C21 C22 -173.9(4)
Ru2 C20 C21 C22 65.1(3)
C24 C20 C21 C26 174.2(4)
C25 C20 C21 C26 1.4(7)
Ru2 C20 C21 C26 -119.6(5)
C24 C20 C21 Ru2 -66.2(3)
C25 C20 C21 Ru2 121.0(4)
C9 Ru2 C21 C22 168.1(2)
C7 Ru2 C21 C22 75.1(2)
C1 Ru2 C21 C22 -54.6(5)
C20 Ru2 C21 C22 -115.7(3)
C24 Ru2 C21 C22 -77.4(2)
C23 Ru2 C21 C22 -36.2(2)
Ru1 Ru2 C21 C22 60.3(3)
C9 Ru2 C21 C20 -76.2(3)
C7 Ru2 C21 C20 -169.3(2)
C1 Ru2 C21 C20 61.1(5)
C24 Ru2 C21 C20 38.3(2)
C22 Ru2 C21 C20 115.7(3)
C23 Ru2 C21 C20 79.5(2)
Ru1 Ru2 C21 C20 176.00(17)
C9 Ru2 C21 C26 44.5(4)
C7 Ru2 C21 C26 -48.5(4)
C1 Ru2 C21 C26 -178.1(4)
C20 Ru2 C21 C26 120.8(5)
C24 Ru2 C21 C26 159.0(4)
C22 Ru2 C21 C26 -123.5(5)
C23 Ru2 C21 C26 -159.8(4)
Ru1 Ru2 C21 C26 -63.2(4)
C20 C21 C22 C23 1.2(4)
C26 C21 C22 C23 -174.0(4)
Ru2 C21 C22 C23 63.9(3)
C20 C21 C22 C27 173.5(4)
C26 C21 C22 C27 -1.8(7)
Ru2 C21 C22 C27 -123.8(4)
C20 C21 C22 Ru2 -62.7(3)
C26 C21 C22 Ru2 122.1(5)
C9 Ru2 C22 C21 -17.5(3)
C7 Ru2 C22 C21 -105.1(2)
C1 Ru2 C22 C21 159.2(2)
C20 Ru2 C22 C21 38.7(2)
C24 Ru2 C22 C21 81.3(2)
C23 Ru2 C22 C21 117.9(3)
Ru1 Ru2 C22 C21 -142.31(19)
C9 Ru2 C22 C23 -135.4(3)
C7 Ru2 C22 C23 136.9(2)
C1 Ru2 C22 C23 41.2(3)
C20 Ru2 C22 C23 -79.2(2)
C21 Ru2 C22 C23 -117.9(3)
C24 Ru2 C22 C23 -36.6(2)
Ru1 Ru2 C22 C23 99.8(2)
C9 Ru2 C22 C27 102.7(5)
C7 Ru2 C22 C27 15.1(4)
C1 Ru2 C22 C27 -80.6(5)
C20 Ru2 C22 C27 158.9(5)
C21 Ru2 C22 C27 120.2(5)
C24 Ru2 C22 C27 -158.5(5)
C23 Ru2 C22 C27 -121.9(5)
Ru1 Ru2 C22 C27 -22.1(5)
C21 C22 C23 C24 -0.9(4)
C27 C22 C23 C24 -173.2(4)
Ru2 C22 C23 C24 60.6(3)
C21 C22 C23 C28 168.1(4)
C27 C22 C23 C28 -4.2(6)
Ru2 C22 C23 C28 -130.4(4)
C21 C22 C23 Ru2 -61.5(3)
C27 C22 C23 Ru2 126.1(4)
C9 Ru2 C23 C22 95.1(4)
C7 Ru2 C23 C22 -46.8(3)
C1 Ru2 C23 C22 -149.3(2)
C20 Ru2 C23 C22 80.0(2)
C21 Ru2 C23 C22 36.9(2)
C24 Ru2 C23 C22 118.0(3)
Ru1 Ru2 C23 C22 -98.6(2)
C9 Ru2 C23 C24 -22.9(4)
C7 Ru2 C23 C24 -164.8(2)
C1 Ru2 C23 C24 92.7(2)
C20 Ru2 C23 C24 -38.0(2)
C21 Ru2 C23 C24 -81.1(2)
C22 Ru2 C23 C24 -118.0(3)
Ru1 Ru2 C23 C24 143.42(18)
C9 Ru2 C23 C28 -145.5(4)
C7 Ru2 C23 C28 72.7(5)
C1 Ru2 C23 C28 -29.8(5)
C20 Ru2 C23 C28 -160.6(5)
C21 Ru2 C23 C28 156.3(5)
C24 Ru2 C23 C28 -122.5(5)
C22 Ru2 C23 C28 119.4(5)
Ru1 Ru2 C23 C28 20.9(5)
C22 C23 C24 C20 0.2(4)
C28 C23 C24 C20 -168.4(4)
Ru2 C23 C24 C20 61.2(3)
C22 C23 C24 C29 171.3(4)
C28 C23 C24 C29 2.7(7)
Ru2 C23 C24 C29 -127.7(4)
C22 C23 C24 Ru2 -61.1(3)
C28 C23 C24 Ru2 130.3(4)
C21 C20 C24 C23 0.5(4)
C25 C20 C24 C23 173.5(4)
Ru2 C20 C24 C23 -64.6(3)
C21 C20 C24 C29 -170.8(4)
C25 C20 C24 C29 2.2(6)
Ru2 C20 C24 C29 124.1(4)
C21 C20 C24 Ru2 65.1(3)
C25 C20 C24 Ru2 -121.9(4)
C9 Ru2 C24 C23 168.0(2)
C7 Ru2 C24 C23 25.1(3)
C1 Ru2 C24 C23 -94.5(2)
C20 Ru2 C24 C23 116.7(3)
C21 Ru2 C24 C23 78.0(2)
C22 Ru2 C24 C23 36.3(2)
Ru1 Ru2 C24 C23 -59.0(3)
C9 Ru2 C24 C20 51.4(3)
C7 Ru2 C24 C20 -91.6(3)
C1 Ru2 C24 C20 148.8(2)
C21 Ru2 C24 C20 -38.7(2)
C22 Ru2 C24 C20 -80.3(2)
C23 Ru2 C24 C20 -116.7(3)
Ru1 Ru2 C24 C20 -175.61(17)
C9 Ru2 C24 C29 -67.2(4)
C7 Ru2 C24 C29 149.8(3)
C1 Ru2 C24 C29 30.2(4)
C20 Ru2 C24 C29 -118.6(5)
C21 Ru2 C24 C29 -157.3(4)
C22 Ru2 C24 C29 161.1(4)
C23 Ru2 C24 C29 124.8(4)
Ru1 Ru2 C24 C29 65.8(4)
